data_1558134
loop_
_publ_author_name
'Zhao, Zhifei'
'Bagdi, Prasanta Ray'
'Yang, Shuang'
'Liu, Jinggong'
'Cotman, Andrej Emanuel'
'Xu, Weici'
'Fang, Xinqiang'

_publ_section_title
;
 Correction to Stereodivergent Access to Enantioenriched Epoxy Alcohols
 with Three Stereogenic Centers via Ruthenium-Catalyzed Transfer
 Hydrogenation
;
_journal_name_full 'Organic Letters'
_journal_paper_doi 10.1021/acs.orglett.0c01610
_journal_year 2020
_chemical_absolute_configuration ad
_chemical_formula_moiety 'C13 H16 O2'
_chemical_formula_sum 'C13 H16 O2'
_chemical_formula_weight 204.26
_space_group_crystal_system orthorhombic
_space_group_IT_number 19
_space_group_name_Hall 'P 2ac 2ab'
_space_group_name_H-M_alt 'P 21 21 21'
_atom_sites_solution_hydrogens geom
_audit_creation_method SHELXL-2016/6
_cell_angle_alpha 90
_cell_angle_beta 90
_cell_angle_gamma 90
_cell_formula_units_Z 4
_cell_length_a 5.5579(2)
_cell_length_b 7.7831(2)
_cell_length_c 25.2947(7)
_cell_measurement_reflns_used 1884
_cell_measurement_temperature 293(2)
_cell_measurement_theta_max 72.2420
_cell_measurement_theta_min 5.9600
_cell_volume 1094.19(6)
_computing_structure_refinement 'SHELXL-2016/6 (Sheldrick, 2016)'
_computing_structure_solution 'SHELXT 2018/2 (Sheldrick, 2018)'
_diffrn_ambient_temperature 293(2)
_diffrn_measured_fraction_theta_full 0.992
_diffrn_measured_fraction_theta_max 0.971
_diffrn_measurement_device_type 'SuperNova, Dual, Cu at home/near, Atlas'
_diffrn_radiation_type CuK\a
_diffrn_radiation_wavelength 1.54184
_diffrn_reflns_av_R_equivalents 0.0128
_diffrn_reflns_av_unetI/netI 0.0176
_diffrn_reflns_Laue_measured_fraction_full 0.992
_diffrn_reflns_Laue_measured_fraction_max 0.971
_diffrn_reflns_limit_h_max 6
_diffrn_reflns_limit_h_min -2
_diffrn_reflns_limit_k_max 8
_diffrn_reflns_limit_k_min -9
_diffrn_reflns_limit_l_max 31
_diffrn_reflns_limit_l_min -30
_diffrn_reflns_number 3096
_diffrn_reflns_point_group_measured_fraction_full 0.912
_diffrn_reflns_point_group_measured_fraction_max 0.876
_diffrn_reflns_theta_full 67.684
_diffrn_reflns_theta_max 72.057
_diffrn_reflns_theta_min 5.948
_diffrn_source 'micro-focus sealed X-ray tube'
_exptl_absorpt_coefficient_mu 0.653
_exptl_crystal_colour colorless
_exptl_crystal_density_diffrn 1.240
_exptl_crystal_description block
_exptl_crystal_F_000 440
_exptl_crystal_size_max 0.15
_exptl_crystal_size_mid 0.1
_exptl_crystal_size_min 0.1
_refine_diff_density_max 0.180
_refine_diff_density_min -0.123
_refine_diff_density_rms 0.027
_refine_ls_abs_structure_details
;
 Flack x determined using 611 quotients [(I+)-(I-)]/[(I+)+(I-)]
 (Parsons, Flack and Wagner, Acta Cryst. B69 (2013) 249-259).
;
_refine_ls_abs_structure_Flack -0.04(11)
_refine_ls_extinction_coef 0.0038(13)
_refine_ls_extinction_expression Fc^*^=kFc[1+0.001xFc^2^\l^3^/sin(2\q)]^-1/4^
_refine_ls_extinction_method 'SHELXL-2016/6 (Sheldrick 2016)'
_refine_ls_goodness_of_fit_ref 1.072
_refine_ls_hydrogen_treatment mixed
_refine_ls_matrix_type full
_refine_ls_number_parameters 139
_refine_ls_number_reflns 1887
_refine_ls_number_restraints 0
_refine_ls_restrained_S_all 1.072
_refine_ls_R_factor_all 0.0322
_refine_ls_R_factor_gt 0.0312
_refine_ls_shift/su_max 0.000
_refine_ls_shift/su_mean 0.000
_refine_ls_structure_factor_coef Fsqd
_refine_ls_weighting_details 'w=1/[\s^2^(Fo^2^)+(0.0410P)^2^+0.1384P] where P=(Fo^2^+2Fc^2^)/3'
_refine_ls_weighting_scheme calc
_refine_ls_wR_factor_gt 0.0801
_refine_ls_wR_factor_ref 0.0810
_reflns_Friedel_coverage 0.505
_reflns_Friedel_fraction_full 0.792
_reflns_Friedel_fraction_max 0.734
_reflns_number_gt 1831
_reflns_number_total 1887
_reflns_threshold_expression 'I > 2\s(I)'
_cod_data_source_file ol0c01610_si_003.cif
_cod_data_source_block exp_381-HJW
_cod_database_code 1558134
_shelx_shelxl_version_number 2016/6
_shelx_space_group_comment
;
The symmetry employed for this shelxl refinement is uniquely defined
by the following loop, which should always be used as a source of
symmetry information in preference to the above space-group names.
They are only intended as comments.
;

loop_
_space_group_symop_operation_xyz
'x, y, z'
'-x+1/2, -y, z+1/2'
'-x, y+1/2, -z+1/2'
'x+1/2, -y+1/2, -z'

loop_
_atom_site_label
_atom_site_type_symbol
_atom_site_fract_x
_atom_site_fract_y
_atom_site_fract_z
_atom_site_U_iso_or_equiv
_atom_site_adp_type
_atom_site_occupancy
_atom_site_site_symmetry_order
_atom_site_calc_flag
_atom_site_refinement_flags_posn
_atom_site_refinement_flags_adp
_atom_site_refinement_flags_occupancy
_atom_site_disorder_assembly
_atom_site_disorder_group
C7 C 0.8005(3) 0.6215(2) 0.58756(6) 0.0326(4) Uani 1 1 d . . . . .
C9 C 0.7788(3) 0.8085(2) 0.59518(7) 0.0363(4) Uani 1 1 d . . . . .
H9 H 0.729955 0.872631 0.563618 0.044 Uiso 1 1 calc R U . . .
O8 O 1.0139(2) 0.72816(16) 0.59170(5) 0.0389(3) Uani 1 1 d . . . . .
O1 O 0.8255(3) 0.66097(17) 0.49200(5) 0.0464(4) Uani 1 1 d . . . . .
H1 H 0.692(4) 0.706(3) 0.4800(8) 0.070 Uiso 1 1 calc R U . . .
C6 C 0.7658(4) 0.4950(2) 0.63182(6) 0.0379(4) Uani 1 1 d . . . . .
H6A H 0.602265 0.451491 0.631120 0.045 Uiso 1 1 calc R U . . .
H6B H 0.791033 0.551950 0.665472 0.045 Uiso 1 1 calc R U . . .
C2 C 0.7718(3) 0.5425(2) 0.53300(6) 0.0358(4) Uani 1 1 d . . . . .
H2 H 0.606115 0.501648 0.528787 0.043 Uiso 1 1 calc R U . . .
C15 C 0.5074(4) 0.9879(2) 0.65019(8) 0.0447(5) Uani 1 1 d . . . . .
H15 H 0.401020 0.991271 0.621834 0.054 Uiso 1 1 calc R U . . .
C10 C 0.7188(3) 0.8933(2) 0.64629(7) 0.0360(4) Uani 1 1 d . . . . .
C5 C 0.9422(4) 0.3459(2) 0.62630(7) 0.0441(5) Uani 1 1 d . . . . .
H5A H 0.911481 0.261743 0.653768 0.053 Uiso 1 1 calc R U . . .
H5B H 1.105368 0.387786 0.630599 0.053 Uiso 1 1 calc R U . . .
C3 C 0.9434(4) 0.3913(2) 0.52772(7) 0.0421(5) Uani 1 1 d . . . . .
H3A H 0.914639 0.334458 0.494191 0.051 Uiso 1 1 calc R U . . .
H3B H 1.107490 0.433815 0.527515 0.051 Uiso 1 1 calc R U . . .
C13 C 0.6097(4) 1.0737(3) 0.73839(8) 0.0525(6) Uani 1 1 d . . . . .
H13 H 0.574402 1.134847 0.769004 0.063 Uiso 1 1 calc R U . . .
C12 C 0.8184(4) 0.9786(3) 0.73503(8) 0.0496(5) Uani 1 1 d . . . . .
H12 H 0.923060 0.974299 0.763700 0.060 Uiso 1 1 calc R U . . .
C4 C 0.9157(4) 0.2615(2) 0.57212(8) 0.0469(5) Uani 1 1 d . . . . .
H4A H 1.036636 0.172472 0.568275 0.056 Uiso 1 1 calc R U . . .
H4B H 0.758710 0.207634 0.569635 0.056 Uiso 1 1 calc R U . . .
C14 C 0.4545(4) 1.0774(3) 0.69618(9) 0.0534(5) Uani 1 1 d . . . . .
H14 H 0.312705 1.140467 0.698440 0.064 Uiso 1 1 calc R U . . .
C11 C 0.8733(4) 0.8891(2) 0.68911(7) 0.0413(4) Uani 1 1 d . . . . .
H11 H 1.015005 0.825895 0.687136 0.050 Uiso 1 1 calc R U . . .

loop_
_atom_site_aniso_label
_atom_site_aniso_U_11
_atom_site_aniso_U_22
_atom_site_aniso_U_33
_atom_site_aniso_U_23
_atom_site_aniso_U_13
_atom_site_aniso_U_12
C7 0.0327(8) 0.0317(8) 0.0334(8) 0.0004(7) -0.0022(7) -0.0017(8)
C9 0.0433(10) 0.0313(8) 0.0344(8) 0.0024(7) -0.0032(7) -0.0008(8)
O8 0.0381(6) 0.0388(6) 0.0399(6) -0.0026(5) 0.0008(5) -0.0051(6)
O1 0.0567(8) 0.0485(7) 0.0340(6) 0.0076(5) -0.0024(6) 0.0065(7)
C6 0.0472(10) 0.0345(8) 0.0318(8) 0.0030(7) 0.0007(8) -0.0031(8)
C2 0.0393(9) 0.0361(9) 0.0320(8) 0.0009(7) -0.0022(7) -0.0018(8)
C15 0.0452(10) 0.0420(10) 0.0468(10) -0.0026(8) -0.0035(9) 0.0000(9)
C10 0.0439(10) 0.0276(7) 0.0365(8) 0.0021(7) -0.0012(8) -0.0044(8)
C5 0.0563(12) 0.0346(9) 0.0414(9) 0.0063(7) -0.0047(9) 0.0011(9)
C3 0.0495(11) 0.0378(9) 0.0392(9) -0.0044(8) 0.0011(8) 0.0033(9)
C13 0.0630(13) 0.0508(12) 0.0438(10) -0.0098(9) 0.0126(10) -0.0100(10)
C12 0.0627(13) 0.0501(10) 0.0362(9) 0.0003(8) -0.0061(9) -0.0108(12)
C4 0.0607(12) 0.0322(9) 0.0478(10) -0.0010(8) -0.0001(9) 0.0041(9)
C14 0.0497(12) 0.0496(11) 0.0608(12) -0.0088(10) 0.0091(10) 0.0021(10)
C11 0.0473(10) 0.0373(9) 0.0393(9) 0.0011(8) -0.0038(8) -0.0021(8)

loop_
_atom_type_symbol
_atom_type_description
_atom_type_scat_dispersion_real
_atom_type_scat_dispersion_imag
_atom_type_scat_source
C C 0.0181 0.0091 'International Tables Vol C Tables 4.2.6.8 and 6.1.1.4'
H H 0.0000 0.0000 'International Tables Vol C Tables 4.2.6.8 and 6.1.1.4'
O O 0.0492 0.0322 'International Tables Vol C Tables 4.2.6.8 and 6.1.1.4'

loop_
_geom_angle_atom_site_label_1
_geom_angle_atom_site_label_2
_geom_angle_atom_site_label_3
_geom_angle
_geom_angle_site_symmetry_1
_geom_angle_site_symmetry_3
_geom_angle_publ_flag
O8 C7 C9 59.51(11) . . ?
O8 C7 C6 115.20(13) . . ?
C9 C7 C6 122.63(15) . . ?
O8 C7 C2 112.52(13) . . ?
C9 C7 C2 120.69(14) . . ?
C6 C7 C2 113.42(13) . . ?
O8 C9 C7 59.51(10) . . ?
O8 C9 C10 116.44(15) . . ?
C7 C9 C10 124.75(15) . . ?
O8 C9 H9 114.8 . . ?
C7 C9 H9 114.8 . . ?
C10 C9 H9 114.8 . . ?
C7 O8 C9 60.98(10) . . ?
C2 O1 H1 109.5 . . ?
C7 C6 C5 110.35(15) . . ?
C7 C6 H6A 109.6 . . ?
C5 C6 H6A 109.6 . . ?
C7 C6 H6B 109.6 . . ?
C5 C6 H6B 109.6 . . ?
H6A C6 H6B 108.1 . . ?
O1 C2 C7 112.24(13) . . ?
O1 C2 C3 107.85(14) . . ?
C7 C2 C3 109.10(14) . . ?
O1 C2 H2 109.2 . . ?
C7 C2 H2 109.2 . . ?
C3 C2 H2 109.2 . . ?
C14 C15 C10 120.32(19) . . ?
C14 C15 H15 119.8 . . ?
C10 C15 H15 119.8 . . ?
C11 C10 C15 118.80(17) . . ?
C11 C10 C9 122.04(17) . . ?
C15 C10 C9 119.06(16) . . ?
C6 C5 C4 110.35(16) . . ?
C6 C5 H5A 109.6 . . ?
C4 C5 H5A 109.6 . . ?
C6 C5 H5B 109.6 . . ?
C4 C5 H5B 109.6 . . ?
H5A C5 H5B 108.1 . . ?
C4 C3 C2 112.73(15) . . ?
C4 C3 H3A 109.0 . . ?
C2 C3 H3A 109.0 . . ?
C4 C3 H3B 109.0 . . ?
C2 C3 H3B 109.0 . . ?
H3A C3 H3B 107.8 . . ?
C14 C13 C12 119.49(18) . . ?
C14 C13 H13 120.3 . . ?
C12 C13 H13 120.3 . . ?
C13 C12 C11 120.37(19) . . ?
C13 C12 H12 119.8 . . ?
C11 C12 H12 119.8 . . ?
C3 C4 C5 111.56(15) . . ?
C3 C4 H4A 109.3 . . ?
C5 C4 H4A 109.3 . . ?
C3 C4 H4B 109.3 . . ?
C5 C4 H4B 109.3 . . ?
H4A C4 H4B 108.0 . . ?
C13 C14 C15 120.5(2) . . ?
C13 C14 H14 119.7 . . ?
C15 C14 H14 119.7 . . ?
C10 C11 C12 120.49(19) . . ?
C10 C11 H11 119.8 . . ?
C12 C11 H11 119.8 . . ?

loop_
_geom_bond_atom_site_label_1
_geom_bond_atom_site_label_2
_geom_bond_distance
_geom_bond_site_symmetry_2
_geom_bond_publ_flag
C7 O8 1.4512(19) . ?
C7 C9 1.473(2) . ?
C7 C6 1.504(2) . ?
C7 C2 1.519(2) . ?
C9 O8 1.451(2) . ?
C9 C10 1.489(2) . ?
C9 H9 0.9800 . ?
O1 C2 1.4196(19) . ?
O1 H1 0.87(3) . ?
C6 C5 1.525(3) . ?
C6 H6A 0.9700 . ?
C6 H6B 0.9700 . ?
C2 C3 1.521(2) . ?
C2 H2 0.9800 . ?
C15 C14 1.388(3) . ?
C15 C10 1.390(3) . ?
C15 H15 0.9300 . ?
C10 C11 1.383(2) . ?
C5 C4 1.527(3) . ?
C5 H5A 0.9700 . ?
C5 H5B 0.9700 . ?
C3 C4 1.519(3) . ?
C3 H3A 0.9700 . ?
C3 H3B 0.9700 . ?
C13 C14 1.373(3) . ?
C13 C12 1.379(3) . ?
C13 H13 0.9300 . ?
C12 C11 1.388(3) . ?
C12 H12 0.9300 . ?
C4 H4A 0.9700 . ?
C4 H4B 0.9700 . ?
C14 H14 0.9300 . ?
C11 H11 0.9300 . ?

loop_
_geom_torsion_atom_site_label_1
_geom_torsion_atom_site_label_2
_geom_torsion_atom_site_label_3
_geom_torsion_atom_site_label_4
_geom_torsion
_geom_torsion_site_symmetry_1
_geom_torsion_site_symmetry_2
_geom_torsion_site_symmetry_3
_geom_torsion_site_symmetry_4
_geom_torsion_publ_flag
C6 C7 C9 O8 102.11(17) . . . . ?
C2 C7 C9 O8 -99.64(17) . . . . ?
O8 C7 C9 C10 -102.7(2) . . . . ?
C6 C7 C9 C10 -0.6(3) . . . . ?
C2 C7 C9 C10 157.63(17) . . . . ?
C6 C7 O8 C9 -114.49(17) . . . . ?
C2 C7 O8 C9 113.40(16) . . . . ?
C10 C9 O8 C7 116.49(16) . . . . ?
O8 C7 C6 C5 -74.15(18) . . . . ?
C9 C7 C6 C5 -142.78(18) . . . . ?
C2 C7 C6 C5 57.5(2) . . . . ?
O8 C7 C2 O1 -41.99(19) . . . . ?
C9 C7 C2 O1 24.9(2) . . . . ?
C6 C7 C2 O1 -174.98(15) . . . . ?
O8 C7 C2 C3 77.48(17) . . . . ?
C9 C7 C2 C3 144.37(17) . . . . ?
C6 C7 C2 C3 -55.5(2) . . . . ?
C14 C15 C10 C11 0.5(3) . . . . ?
C14 C15 C10 C9 -175.84(18) . . . . ?
O8 C9 C10 C11 -3.0(2) . . . . ?
C7 C9 C10 C11 66.8(3) . . . . ?
O8 C9 C10 C15 173.24(14) . . . . ?
C7 C9 C10 C15 -116.9(2) . . . . ?
C7 C6 C5 C4 -55.8(2) . . . . ?
O1 C2 C3 C4 175.70(15) . . . . ?
C7 C2 C3 C4 53.5(2) . . . . ?
C14 C13 C12 C11 0.9(3) . . . . ?
C2 C3 C4 C5 -54.9(2) . . . . ?
C6 C5 C4 C3 54.9(2) . . . . ?
C12 C13 C14 C15 -0.7(3) . . . . ?
C10 C15 C14 C13 0.0(3) . . . . ?
C15 C10 C11 C12 -0.3(3) . . . . ?
C9 C10 C11 C12 175.95(17) . . . . ?
C13 C12 C11 C10 -0.4(3) . . . . ?
